data_7014350
loop_
_publ_author_name
'Zhao, Xiao-Qing'
'Cui, Ping'
'Zhao, Bin'
'Shi, Wei'
'Cheng, Peng'

_publ_section_title
;
 Investigation on structures, luminescent and magnetic properties of
 Ln(III)-M (M = Fe(II)(HS), Co(II)) coordination polymers.
;
_journal_issue 4
_journal_name_full 'Dalton transactions (Cambridge, England : 2003)'
_journal_page_first 805
_journal_page_last 819
_journal_paper_doi 10.1039/c0dt00516a
_journal_volume 40
_journal_year 2011
_chemical_formula_sum 'C42 H44 Co3 N6 O37 Pr2'
_chemical_formula_weight 1683.44
_chemical_name_systematic
;
?
;
_space_group_IT_number 192
_symmetry_cell_setting hexagonal
_symmetry_space_group_name_Hall '-P 6 2c'
_symmetry_space_group_name_H-M 'P 6/m c c'
_atom_sites_solution_hydrogens geom
_atom_sites_solution_primary direct
_atom_sites_solution_secondary difmap
_audit_creation_method SHELXL-97
_cell_angle_alpha 90.00
_cell_angle_beta 90.00
_cell_angle_gamma 120.00
_cell_formula_units_Z 2
_cell_length_a 15.4997(9)
_cell_length_b 15.4997(9)
_cell_length_c 15.2348(17)
_cell_measurement_reflns_used 5328
_cell_measurement_temperature 294(2)
_cell_measurement_theta_max 26.35
_cell_measurement_theta_min 2.63
_cell_volume 3169.7(4)
_computing_cell_refinement 'Bruker SMART'
_computing_data_collection 'Bruker SMART'
_computing_data_reduction 'Bruker SAINT'
_computing_molecular_graphics 'Bruker SHELXTL'
_computing_publication_material 'Bruker SHELXTL'
_computing_structure_refinement 'SHELXL-97 (Sheldrick, 1997)'
_computing_structure_solution 'SHELXS-97 (Sheldrick, 1990)'
_diffrn_ambient_temperature 294(2)
_diffrn_measured_fraction_theta_full 0.996
_diffrn_measured_fraction_theta_max 0.996
_diffrn_measurement_device_type 'CCD area detector'
_diffrn_measurement_method 'phi and omega scans'
_diffrn_radiation_monochromator graphite
_diffrn_radiation_source 'fine-focus sealed tube'
_diffrn_radiation_type MoK\a
_diffrn_radiation_wavelength 0.71073
_diffrn_reflns_av_R_equivalents 0.0473
_diffrn_reflns_av_sigmaI/netI 0.0181
_diffrn_reflns_limit_h_max 17
_diffrn_reflns_limit_h_min -19
_diffrn_reflns_limit_k_max 19
_diffrn_reflns_limit_k_min -9
_diffrn_reflns_limit_l_max 18
_diffrn_reflns_limit_l_min -18
_diffrn_reflns_number 16432
_diffrn_reflns_theta_full 26.35
_diffrn_reflns_theta_max 26.35
_diffrn_reflns_theta_min 2.67
_exptl_absorpt_coefficient_mu 2.376
_exptl_absorpt_correction_T_max 1.000000
_exptl_absorpt_correction_T_min 0.697908
_exptl_absorpt_correction_type multi-scan
_exptl_absorpt_process_details SADABS
_exptl_crystal_colour red
_exptl_crystal_density_diffrn 1.764
_exptl_crystal_density_method 'not measured'
_exptl_crystal_description block
_exptl_crystal_F_000 1666
_exptl_crystal_size_max 0.16
_exptl_crystal_size_mid 0.02
_exptl_crystal_size_min 0.02
_refine_diff_density_max 0.914
_refine_diff_density_min -0.614
_refine_diff_density_rms 0.102
_refine_ls_extinction_method none
_refine_ls_goodness_of_fit_ref 1.134
_refine_ls_hydrogen_treatment constr
_refine_ls_matrix_type full
_refine_ls_number_parameters 77
_refine_ls_number_reflns 1134
_refine_ls_number_restraints 0
_refine_ls_restrained_S_all 1.134
_refine_ls_R_factor_all 0.0394
_refine_ls_R_factor_gt 0.0262
_refine_ls_shift/su_max 0.000
_refine_ls_shift/su_mean 0.000
_refine_ls_structure_factor_coef Fsqd
_refine_ls_weighting_details 'calc w=1/[\s^2^(Fo^2^)+(0.0345P)^2^+8.2093P] where P=(Fo^2^+2Fc^2^)/3'
_refine_ls_weighting_scheme calc
_refine_ls_wR_factor_gt 0.0725
_refine_ls_wR_factor_ref 0.0804
_reflns_number_gt 864
_reflns_number_total 1134
_reflns_threshold_expression >2sigma(I)
_cod_data_source_file C0DT00516A.TXT
_cod_data_source_block 10
_cod_depositor_comments
;
The following automatic conversions were performed:
'_symmetry_cell_setting' value 'Hexagonal' changed to 'hexagonal'
according to '/home/saulius/struct/CIF-dictionaries/cif_core.dic'
dictionary named 'cif_core.dic' version 2.4.1 from 2010-06-29.

Automatic conversion script
Id: cif_fix_enum 1555 2011-01-17 13:19:09Z saulius 
;
_cod_original_sg_symbol_H-M P6/mcc
_cod_database_code 7014350

loop_
_symmetry_equiv_pos_as_xyz
'x, y, z'
'-y, x-y, z'
'-x+y, -x, z'
'-x, -y, z'
'y, -x+y, z'
'x-y, x, z'
'y, x, -z+1/2'
'x-y, -y, -z+1/2'
'-x, -x+y, -z+1/2'
'-y, -x, -z+1/2'
'-x+y, y, -z+1/2'
'x, x-y, -z+1/2'
'-x, -y, -z'
'y, -x+y, -z'
'x-y, x, -z'
'x, y, -z'
'-y, x-y, -z'
'-x+y, -x, -z'
'-y, -x, z-1/2'
'-x+y, y, z-1/2'
'x, x-y, z-1/2'
'y, x, z-1/2'
'x-y, -y, z-1/2'
'-x, -x+y, z-1/2'

loop_
_atom_site_label
_atom_site_type_symbol
_atom_site_fract_x
_atom_site_fract_y
_atom_site_fract_z
_atom_site_U_iso_or_equiv
_atom_site_adp_type
_atom_site_occupancy
_atom_site_symmetry_multiplicity
_atom_site_calc_flag
_atom_site_refinement_flags
_atom_site_disorder_assembly
_atom_site_disorder_group
Pr1 Pr 0.6667 0.3333 0.2500 0.01617(15) Uani 1 6 d S . .
Co1 Co 0.5000 0.0000 0.0000 0.0176(2) Uani 1 4 d S . .
O1 O 0.58129(19) 0.1953(2) 0.14083(17) 0.0312(7) Uani 1 1 d . . .
O2 O 0.4450(2) 0.0576(2) 0.09420(19) 0.0350(7) Uani 1 1 d . . .
O3 O 0.6437(3) 0.1329(3) 0.0000 0.0266(8) Uani 1 2 d S . .
H3A H 0.6546 0.1813 0.0333 0.032 Uiso 0.50 1 d PR . .
H3B H 0.6896 0.1371 -0.0333 0.032 Uiso 0.50 1 d PR . .
N1 N 0.4742(3) 0.23709(15) 0.2500 0.0216(8) Uani 1 2 d S . .
C1 C 0.4877(3) 0.1345(3) 0.1388(2) 0.0243(8) Uani 1 1 d . . .
C2 C 0.4236(3) 0.1592(3) 0.1963(2) 0.0258(8) Uani 1 1 d . . .
C3 C 0.3210(3) 0.1067(3) 0.1941(3) 0.0387(11) Uani 1 1 d . . .
H3 H 0.2870 0.0535 0.1557 0.046 Uiso 1 1 calc R . .
C4 C 0.2701(4) 0.1351(2) 0.2500 0.0462(16) Uani 1 2 d S . .
H4 H 0.2008 0.1004 0.2500 0.055 Uiso 1 2 calc SR . .
O4 O 0.7842(9) 0.0564(12) 0.0000 0.199(6) Uani 1 2 d S . .
O5 O 1.0000 0.0000 0.184(4) 0.20(3) Uani 0.50 6 d SP . .

loop_
_atom_site_aniso_label
_atom_site_aniso_U_11
_atom_site_aniso_U_22
_atom_site_aniso_U_33
_atom_site_aniso_U_23
_atom_site_aniso_U_13
_atom_site_aniso_U_12
Pr1 0.01692(18) 0.01692(18) 0.0147(2) 0.000 0.000 0.00846(9)
Co1 0.0214(5) 0.0144(4) 0.0154(4) 0.000 0.000 0.0078(4)
O1 0.0279(15) 0.0300(14) 0.0288(14) -0.0122(12) 0.0029(11) 0.0094(12)
O2 0.0292(15) 0.0298(16) 0.0370(15) -0.0170(13) 0.0016(13) 0.0080(13)
O3 0.027(2) 0.0221(19) 0.0277(19) 0.000 0.000 0.0102(16)
N1 0.023(2) 0.0214(14) 0.0211(19) -0.0041(17) 0.000 0.0115(10)
C1 0.027(2) 0.0245(19) 0.0197(17) -0.0028(15) 0.0002(16) 0.0120(17)
C2 0.0238(18) 0.0231(19) 0.028(2) -0.0050(16) -0.0016(16) 0.0096(16)
C3 0.028(2) 0.033(2) 0.048(3) -0.018(2) -0.006(2) 0.0104(18)
C4 0.018(3) 0.044(3) 0.068(4) -0.020(4) 0.000 0.0089(13)
O4 0.178(10) 0.41(2) 0.089(6) 0.000 0.000 0.204(13)
O5 0.090(11) 0.090(11) 0.43(8) 0.000 0.000 0.045(6)

loop_
_atom_type_symbol
_atom_type_description
_atom_type_scat_dispersion_real
_atom_type_scat_dispersion_imag
_atom_type_scat_source
C C 0.0033 0.0016 'International Tables Vol C Tables 4.2.6.8 and 6.1.1.4'
H H 0.0000 0.0000 'International Tables Vol C Tables 4.2.6.8 and 6.1.1.4'
N N 0.0061 0.0033 'International Tables Vol C Tables 4.2.6.8 and 6.1.1.4'
O O 0.0106 0.0060 'International Tables Vol C Tables 4.2.6.8 and 6.1.1.4'
Co Co 0.3494 0.9721 'International Tables Vol C Tables 4.2.6.8 and 6.1.1.4'
Pr Pr -0.2180 2.8214 'International Tables Vol C Tables 4.2.6.8 and 6.1.1.4'

loop_
_geom_angle_atom_site_label_1
_geom_angle_atom_site_label_2
_geom_angle_atom_site_label_3
_geom_angle
_geom_angle_site_symmetry_1
_geom_angle_site_symmetry_3
_geom_angle_publ_flag
O1 Pr1 O1 147.19(12) . 10_665 ?
O1 Pr1 O1 84.49(13) . 11_655 ?
O1 Pr1 O1 80.65(9) 10_665 11_655 ?
O1 Pr1 O1 80.65(9) . 2_655 ?
O1 Pr1 O1 84.49(13) 10_665 2_655 ?
O1 Pr1 O1 125.50(11) 11_655 2_655 ?
O1 Pr1 O1 125.50(11) . 12 ?
O1 Pr1 O1 80.65(9) 10_665 12 ?
O1 Pr1 O1 80.65(9) 11_655 12 ?
O1 Pr1 O1 147.19(12) 2_655 12 ?
O1 Pr1 O1 80.65(9) . 3_665 ?
O1 Pr1 O1 125.50(11) 10_665 3_665 ?
O1 Pr1 O1 147.19(12) 11_655 3_665 ?
O1 Pr1 O1 80.65(9) 2_655 3_665 ?
O1 Pr1 O1 84.49(13) 12 3_665 ?
O1 Pr1 N1 73.60(6) . 2_655 ?
O1 Pr1 N1 73.60(6) 10_665 2_655 ?
O1 Pr1 N1 62.75(6) 11_655 2_655 ?
O1 Pr1 N1 62.75(6) 2_655 2_655 ?
O1 Pr1 N1 137.76(6) 12 2_655 ?
O1 Pr1 N1 137.76(6) 3_665 2_655 ?
O1 Pr1 N1 137.76(6) . 3_665 ?
O1 Pr1 N1 62.75(6) 10_665 3_665 ?
O1 Pr1 N1 137.76(6) 11_655 3_665 ?
O1 Pr1 N1 73.60(6) 2_655 3_665 ?
O1 Pr1 N1 73.60(6) 12 3_665 ?
O1 Pr1 N1 62.75(6) 3_665 3_665 ?
N1 Pr1 N1 120.0 2_655 3_665 ?
O1 Pr1 N1 62.75(6) . . ?
O1 Pr1 N1 137.76(6) 10_665 . ?
O1 Pr1 N1 73.60(6) 11_655 . ?
O1 Pr1 N1 137.76(6) 2_655 . ?
O1 Pr1 N1 62.75(6) 12 . ?
O1 Pr1 N1 73.60(6) 3_665 . ?
N1 Pr1 N1 120.0 2_655 . ?
N1 Pr1 N1 120.0 3_665 . ?
O2 Co1 O2 87.04(17) 16 . ?
O2 Co1 O2 180.00(17) 16 4_655 ?
O2 Co1 O2 92.96(17) . 4_655 ?
O2 Co1 O2 92.96(17) 16 13_655 ?
O2 Co1 O2 180.00(17) . 13_655 ?
O2 Co1 O2 87.04(17) 4_655 13_655 ?
O2 Co1 O3 87.76(10) 16 13_655 ?
O2 Co1 O3 87.76(10) . 13_655 ?
O2 Co1 O3 92.24(10) 4_655 13_655 ?
O2 Co1 O3 92.24(10) 13_655 13_655 ?
O2 Co1 O3 92.24(10) 16 . ?
O2 Co1 O3 92.24(10) . . ?
O2 Co1 O3 87.76(10) 4_655 . ?
O2 Co1 O3 87.76(10) 13_655 . ?
O3 Co1 O3 180.0(3) 13_655 . ?
C1 O1 Pr1 124.6(2) . . ?
C1 O2 Co1 130.9(3) . . ?
Co1 O3 H3A 120.0 . . ?
Co1 O3 H3B 120.0 . . ?
H3A O3 H3B 120.0 . . ?
C2 N1 C2 119.0(4) 12 . ?
C2 N1 Pr1 120.5(2) 12 . ?
C2 N1 Pr1 120.5(2) . . ?
O2 C1 O1 126.0(3) . . ?
O2 C1 C2 117.4(3) . . ?
O1 C1 C2 116.6(3) . . ?
N1 C2 C3 122.1(4) . . ?
N1 C2 C1 114.8(3) . . ?
C3 C2 C1 123.1(3) . . ?
C4 C3 C2 118.2(4) . . ?
C4 C3 H3 120.9 . . ?
C2 C3 H3 120.9 . . ?
C3 C4 C3 120.4(5) 12 . ?
C3 C4 H4 119.8 12 . ?
C3 C4 H4 119.8 . . ?

loop_
_geom_bond_atom_site_label_1
_geom_bond_atom_site_label_2
_geom_bond_distance
_geom_bond_site_symmetry_2
_geom_bond_publ_flag
Pr1 O1 2.503(2) . ?
Pr1 O1 2.503(2) 10_665 ?
Pr1 O1 2.503(2) 11_655 ?
Pr1 O1 2.503(2) 2_655 ?
Pr1 O1 2.503(2) 12 ?
Pr1 O1 2.503(2) 3_665 ?
Pr1 N1 2.584(4) 2_655 ?
Pr1 N1 2.584(4) 3_665 ?
Pr1 N1 2.584(4) . ?
Co1 O2 2.084(3) 16 ?
Co1 O2 2.084(3) . ?
Co1 O2 2.084(3) 4_655 ?
Co1 O2 2.084(3) 13_655 ?
Co1 O3 2.148(4) 13_655 ?
Co1 O3 2.148(4) . ?
O1 C1 1.276(4) . ?
O2 C1 1.237(4) . ?
O3 H3A 0.8500 . ?
O3 H3B 0.8500 . ?
N1 C2 1.339(4) 12 ?
N1 C2 1.339(4) . ?
C1 C2 1.512(5) . ?
C2 C3 1.378(5) . ?
C3 C4 1.373(5) . ?
C3 H3 0.9300 . ?
C4 C3 1.373(5) 12 ?
C4 H4 0.9300 . ?

loop_
_geom_torsion_atom_site_label_1
_geom_torsion_atom_site_label_2
_geom_torsion_atom_site_label_3
_geom_torsion_atom_site_label_4
_geom_torsion
_geom_torsion_site_symmetry_1
_geom_torsion_site_symmetry_2
_geom_torsion_site_symmetry_3
_geom_torsion_site_symmetry_4
_geom_torsion_publ_flag
O1 Pr1 O1 C1 129.8(3) 10_665 . . . ?
O1 Pr1 O1 C1 66.6(3) 11_655 . . . ?
O1 Pr1 O1 C1 -166.0(3) 2_655 . . . ?
O1 Pr1 O1 C1 -7.8(3) 12 . . . ?
O1 Pr1 O1 C1 -84.0(3) 3_665 . . . ?
N1 Pr1 O1 C1 129.8(3) 2_655 . . . ?
N1 Pr1 O1 C1 -113.4(3) 3_665 . . . ?
N1 Pr1 O1 C1 -7.8(3) . . . . ?
O2 Co1 O2 C1 -100.3(4) 16 . . . ?
O2 Co1 O2 C1 79.7(4) 4_655 . . . ?
O2 Co1 O2 C1 38.8(3) 13_655 . . . ?
O3 Co1 O2 C1 171.8(4) 13_655 . . . ?
O3 Co1 O2 C1 -8.2(4) . . . . ?
O1 Pr1 N1 C2 -176.7(2) . . . 12 ?
O1 Pr1 N1 C2 36.2(2) 10_665 . . 12 ?
O1 Pr1 N1 C2 91.1(2) 11_655 . . 12 ?
O1 Pr1 N1 C2 -143.8(2) 2_655 . . 12 ?
O1 Pr1 N1 C2 3.3(2) 12 . . 12 ?
O1 Pr1 N1 C2 -88.9(2) 3_665 . . 12 ?
N1 Pr1 N1 C2 134.90(19) 2_655 . . 12 ?
N1 Pr1 N1 C2 -45.10(19) 3_665 . . 12 ?
O1 Pr1 N1 C2 3.3(2) . . . . ?
O1 Pr1 N1 C2 -143.8(2) 10_665 . . . ?
O1 Pr1 N1 C2 -88.9(2) 11_655 . . . ?
O1 Pr1 N1 C2 36.2(2) 2_655 . . . ?
O1 Pr1 N1 C2 -176.7(2) 12 . . . ?
O1 Pr1 N1 C2 91.1(2) 3_665 . . . ?
N1 Pr1 N1 C2 -45.10(19) 2_655 . . . ?
N1 Pr1 N1 C2 134.90(19) 3_665 . . . ?
Co1 O2 C1 O1 -5.2(6) . . . . ?
Co1 O2 C1 C2 174.8(2) . . . . ?
Pr1 O1 C1 O2 -169.1(3) . . . . ?
Pr1 O1 C1 C2 10.9(5) . . . . ?
C2 N1 C2 C3 0.6(3) 12 . . . ?
Pr1 N1 C2 C3 -179.4(3) . . . . ?
C2 N1 C2 C1 -179.8(4) 12 . . . ?
Pr1 N1 C2 C1 0.2(4) . . . . ?
O2 C1 C2 N1 173.2(3) . . . . ?
O1 C1 C2 N1 -6.8(5) . . . . ?
O2 C1 C2 C3 -7.2(6) . . . . ?
O1 C1 C2 C3 172.8(4) . . . . ?
N1 C2 C3 C4 -1.1(6) . . . . ?
C1 C2 C3 C4 179.3(3) . . . . ?
C2 C3 C4 C3 0.5(3) . . . 12 ?
